data_7061152
loop_
_publ_author_name
'Zhang, Qi'
'Zhao, Cheng'
'Zhang, Xun'
'He, Chunlin'
'Pang, Siping'

_publ_section_title
;
 Oxidation of o-dioxime by (diacetoxyiodo)benzene: green and mild access
 to furoxans
;
_journal_issue 4
_journal_name_full 'New Journal of Chemistry'
_journal_page_first 1489
_journal_page_last 1493
_journal_paper_doi 10.1039/D1NJ05510K
_journal_volume 46
_journal_year 2022
_chemical_formula_sum 'C5 H7 N3 O4'
_chemical_formula_weight 173.14
_space_group_crystal_system triclinic
_space_group_IT_number 2
_space_group_name_Hall '-P 1'
_space_group_name_H-M_alt 'P -1'
_atom_sites_solution_hydrogens geom
_audit_creation_method SHELXL-2016/6
_audit_update_record
;
2021-08-28 deposited with the CCDC.	2021-12-20 downloaded from the CCDC.
;
_cell_angle_alpha 76.643(4)
_cell_angle_beta 78.988(4)
_cell_angle_gamma 87.455(4)
_cell_formula_units_Z 2
_cell_length_a 4.8238(6)
_cell_length_b 7.3029(9)
_cell_length_c 11.0533(14)
_cell_measurement_reflns_used 1341
_cell_measurement_temperature 170(2)
_cell_measurement_theta_max 26.28
_cell_measurement_theta_min 2.87
_cell_volume 371.87(8)
_computing_structure_refinement 'SHELXL-2016/6 (Sheldrick, 2016)'
_computing_structure_solution 'SHELXT 2014/5 (Sheldrick, 2014)'
_diffrn_ambient_temperature 170(2)
_diffrn_measured_fraction_theta_full 0.985
_diffrn_measured_fraction_theta_max 0.974
_diffrn_measurement_device_type 'Bruker APEX-II CCD'
_diffrn_measurement_method '\f and \w scans'
_diffrn_radiation_type MoK\a
_diffrn_radiation_wavelength 0.71073
_diffrn_reflns_av_R_equivalents 0.0425
_diffrn_reflns_av_unetI/netI 0.0568
_diffrn_reflns_Laue_measured_fraction_full 0.985
_diffrn_reflns_Laue_measured_fraction_max 0.974
_diffrn_reflns_limit_h_max 5
_diffrn_reflns_limit_h_min -6
_diffrn_reflns_limit_k_max 9
_diffrn_reflns_limit_k_min -9
_diffrn_reflns_limit_l_max 14
_diffrn_reflns_limit_l_min -14
_diffrn_reflns_number 4446
_diffrn_reflns_point_group_measured_fraction_full 0.985
_diffrn_reflns_point_group_measured_fraction_max 0.974
_diffrn_reflns_theta_full 25.242
_diffrn_reflns_theta_max 27.570
_diffrn_reflns_theta_min 2.867
_exptl_absorpt_coefficient_mu 0.135
_exptl_crystal_colour colourless
_exptl_crystal_density_diffrn 1.546
_exptl_crystal_description block
_exptl_crystal_F_000 180
_exptl_crystal_size_max 0.16
_exptl_crystal_size_mid 0.10
_exptl_crystal_size_min 0.06
_refine_diff_density_max 0.349
_refine_diff_density_min -0.783
_refine_diff_density_rms 0.088
_refine_ls_extinction_method none
_refine_ls_goodness_of_fit_ref 1.030
_refine_ls_hydrogen_treatment constr
_refine_ls_matrix_type full
_refine_ls_number_parameters 110
_refine_ls_number_reflns 1688
_refine_ls_number_restraints 1
_refine_ls_restrained_S_all 1.032
_refine_ls_R_factor_all 0.1234
_refine_ls_R_factor_gt 0.0816
_refine_ls_shift/su_max 0.027
_refine_ls_shift/su_mean 0.005
_refine_ls_structure_factor_coef Fsqd
_refine_ls_weighting_details 'w=1/[\s^2^(Fo^2^)+(0.2100P)^2^] where P=(Fo^2^+2Fc^2^)/3'
_refine_ls_weighting_scheme calc
_refine_ls_wR_factor_gt 0.2498
_refine_ls_wR_factor_ref 0.3011
_reflns_Friedel_coverage 0.000
_reflns_number_gt 1083
_reflns_number_total 1688
_reflns_threshold_expression 'I > 2\s(I)'
_cod_data_source_file d1nj05510k2.cif
_cod_data_source_block P38_0m
_cod_depositor_comments 'Adding full bibliography for 7061151--7061152.cif.'
_cod_database_code 7061152
_shelx_shelxl_version_number 2016/6
_shelx_space_group_comment
;
The symmetry employed for this shelxl refinement is uniquely defined
by the following loop, which should always be used as a source of
symmetry information in preference to the above space-group names.
They are only intended as comments.
;

loop_
_space_group_symop_operation_xyz
'x, y, z'
'-x, -y, -z'

loop_
_atom_site_label
_atom_site_type_symbol
_atom_site_fract_x
_atom_site_fract_y
_atom_site_fract_z
_atom_site_U_iso_or_equiv
_atom_site_adp_type
_atom_site_occupancy
_atom_site_site_symmetry_order
_atom_site_calc_flag
_atom_site_refinement_flags_posn
_atom_site_refinement_flags_adp
_atom_site_refinement_flags_occupancy
_atom_site_disorder_assembly
_atom_site_disorder_group
O1 O 0.9083(5) 0.8802(4) 0.2627(2) 0.0450(8) Uani 1 1 d . . . . .
O2 O 0.9495(8) 0.6885(6) 0.1328(3) 0.0799(12) Uani 1 1 d . U . . .
O3 O 0.4951(5) 0.4276(3) 0.2074(2) 0.0396(7) Uani 1 1 d . . . . .
O4 O 0.1815(5) 0.4723(4) 0.3770(2) 0.0427(7) Uani 1 1 d . . . . .
N1 N 0.7240(6) 0.9112(5) 0.3703(3) 0.0408(8) Uani 1 1 d . . . . .
N2 N 0.8078(6) 0.7275(4) 0.2241(3) 0.0400(8) Uani 1 1 d . U . . .
N3 N 0.3103(6) 0.7640(5) 0.4949(3) 0.0434(8) Uani 1 1 d . . . . .
H3A H 0.299468 0.840241 0.546718 0.052 Uiso 1 1 calc R U . . .
H3B H 0.181445 0.676329 0.508404 0.052 Uiso 1 1 calc R U . . .
C1 C 0.5223(7) 0.7813(5) 0.3958(3) 0.0337(8) Uani 1 1 d . . . . .
C2 C 0.5751(6) 0.6688(5) 0.3039(3) 0.0336(8) Uani 1 1 d . . . . .
C3 C 0.3981(7) 0.5121(5) 0.2995(3) 0.0355(8) Uani 1 1 d . . . . .
C4 C 0.3162(8) 0.2747(6) 0.1980(4) 0.0459(10) Uani 1 1 d . . . . .
H4A H 0.128497 0.324223 0.182795 0.055 Uiso 1 1 calc R U . . .
H4B H 0.289710 0.176023 0.277481 0.055 Uiso 1 1 calc R U . . .
C5 C 0.4635(10) 0.1962(7) 0.0906(4) 0.0542(11) Uani 1 1 d . . . . .
H5A H 0.495914 0.296487 0.013312 0.081 Uiso 1 1 calc R U . . .
H5B H 0.346690 0.097525 0.078774 0.081 Uiso 1 1 calc R U . . .
H5C H 0.645044 0.142531 0.108582 0.081 Uiso 1 1 calc R U . . .

loop_
_atom_site_aniso_label
_atom_site_aniso_U_11
_atom_site_aniso_U_22
_atom_site_aniso_U_33
_atom_site_aniso_U_23
_atom_site_aniso_U_13
_atom_site_aniso_U_12
O1 0.0353(13) 0.0455(16) 0.0493(15) -0.0057(12) 0.0005(12) -0.0103(11)
O2 0.073(2) 0.092(3) 0.070(2) -0.0276(19) 0.0121(16) -0.0031(19)
O3 0.0387(14) 0.0389(15) 0.0396(14) -0.0106(11) -0.0003(11) -0.0037(11)
O4 0.0353(13) 0.0423(16) 0.0490(14) -0.0125(11) 0.0006(11) -0.0078(11)
N1 0.0342(15) 0.0426(18) 0.0431(16) -0.0081(13) -0.0013(13) -0.0084(13)
N2 0.0358(15) 0.0374(17) 0.0433(15) -0.0019(13) -0.0064(12) -0.0053(12)
N3 0.0367(15) 0.0476(19) 0.0474(17) -0.0186(14) 0.0002(13) -0.0090(13)
C1 0.0293(15) 0.0322(18) 0.0383(17) -0.0050(14) -0.0055(13) -0.0033(12)
C2 0.0277(15) 0.0339(18) 0.0360(17) -0.0027(14) -0.0046(13) -0.0013(13)
C3 0.0316(16) 0.0358(19) 0.0371(17) -0.0046(14) -0.0065(14) 0.0018(14)
C4 0.047(2) 0.039(2) 0.054(2) -0.0129(17) -0.0081(17) -0.0072(16)
C5 0.070(3) 0.048(2) 0.045(2) -0.0151(18) -0.006(2) -0.003(2)

loop_
_atom_type_symbol
_atom_type_description
_atom_type_scat_dispersion_real
_atom_type_scat_dispersion_imag
_atom_type_scat_source
C C 0.0033 0.0016 'International Tables Vol C Tables 4.2.6.8 and 6.1.1.4'
H H 0.0000 0.0000 'International Tables Vol C Tables 4.2.6.8 and 6.1.1.4'
N N 0.0061 0.0033 'International Tables Vol C Tables 4.2.6.8 and 6.1.1.4'
O O 0.0106 0.0060 'International Tables Vol C Tables 4.2.6.8 and 6.1.1.4'

loop_
_geom_angle_atom_site_label_1
_geom_angle_atom_site_label_2
_geom_angle_atom_site_label_3
_geom_angle
_geom_angle_site_symmetry_1
_geom_angle_site_symmetry_3
_geom_angle_publ_flag
N1 O1 N2 109.3(2) . . ?
C3 O3 C4 115.3(3) . . ?
C1 N1 O1 105.4(3) . . ?
O2 N2 C2 138.2(4) . . ?
O2 N2 O1 115.1(3) . . ?
C2 N2 O1 106.8(3) . . ?
C1 N3 H3A 120.0 . . ?
C1 N3 H3B 120.0 . . ?
H3A N3 H3B 120.0 . . ?
N3 C1 N1 122.8(3) . . ?
N3 C1 C2 127.5(3) . . ?
N1 C1 C2 109.7(3) . . ?
N2 C2 C1 108.7(3) . . ?
N2 C2 C3 125.5(3) . . ?
C1 C2 C3 125.8(3) . . ?
O4 C3 O3 125.8(3) . . ?
O4 C3 C2 119.9(3) . . ?
O3 C3 C2 114.3(3) . . ?
O3 C4 C5 107.0(3) . . ?
O3 C4 H4A 110.3 . . ?
C5 C4 H4A 110.3 . . ?
O3 C4 H4B 110.3 . . ?
C5 C4 H4B 110.3 . . ?
H4A C4 H4B 108.6 . . ?
C4 C5 H5A 109.5 . . ?
C4 C5 H5B 109.5 . . ?
H5A C5 H5B 109.5 . . ?
C4 C5 H5C 109.5 . . ?
H5A C5 H5C 109.5 . . ?
H5B C5 H5C 109.5 . . ?

loop_
_geom_bond_atom_site_label_1
_geom_bond_atom_site_label_2
_geom_bond_distance
_geom_bond_site_symmetry_2
_geom_bond_publ_flag
O1 N1 1.400(4) . ?
O1 N2 1.417(4) . ?
O2 N2 1.191(4) . ?
O3 C3 1.311(4) . ?
O3 C4 1.475(4) . ?
O4 C3 1.217(4) . ?
N1 C1 1.334(4) . ?
N2 C2 1.308(4) . ?
N3 C1 1.335(4) . ?
N3 H3A 0.8800 . ?
N3 H3B 0.8800 . ?
C1 C2 1.428(5) . ?
C2 C3 1.473(5) . ?
C4 C5 1.484(6) . ?
C4 H4A 0.9900 . ?
C4 H4B 0.9900 . ?
C5 H5A 0.9800 . ?
C5 H5B 0.9800 . ?
C5 H5C 0.9800 . ?

loop_
_geom_torsion_atom_site_label_1
_geom_torsion_atom_site_label_2
_geom_torsion_atom_site_label_3
_geom_torsion_atom_site_label_4
_geom_torsion
_geom_torsion_site_symmetry_1
_geom_torsion_site_symmetry_2
_geom_torsion_site_symmetry_3
_geom_torsion_site_symmetry_4
_geom_torsion_publ_flag
N2 O1 N1 C1 0.5(3) . . . . ?
N1 O1 N2 O2 -180.0(3) . . . . ?
N1 O1 N2 C2 0.0(3) . . . . ?
O1 N1 C1 N3 178.3(3) . . . . ?
O1 N1 C1 C2 -0.8(4) . . . . ?
O2 N2 C2 C1 179.5(4) . . . . ?
O1 N2 C2 C1 -0.4(3) . . . . ?
O2 N2 C2 C3 -0.3(7) . . . . ?
O1 N2 C2 C3 179.8(3) . . . . ?
N3 C1 C2 N2 -178.3(3) . . . . ?
N1 C1 C2 N2 0.8(4) . . . . ?
N3 C1 C2 C3 1.5(5) . . . . ?
N1 C1 C2 C3 -179.4(3) . . . . ?
C4 O3 C3 O4 1.6(5) . . . . ?
C4 O3 C3 C2 -177.8(3) . . . . ?
N2 C2 C3 O4 -178.2(3) . . . . ?
C1 C2 C3 O4 2.1(5) . . . . ?
N2 C2 C3 O3 1.3(5) . . . . ?
C1 C2 C3 O3 -178.5(3) . . . . ?
C3 O3 C4 C5 -179.1(3) . . . . ?
